data_2201103
loop_
_publ_author_name
'Sawatzki, Peter'
'Mikeska, Thomas'
'Nieger, Martin'
'Hupfer, Heike'
'Kolter, Thomas'

_publ_section_title
;
 <i>tert</i>-Butyl 4-acetyl-2,2-dimethyl-1,3-oxazolidine-3-carboxylate
;
_journal_issue 4
_journal_name_full 'Acta Crystallographica Section E'
_journal_page_first o359
_journal_page_last o361
_journal_paper_doi 10.1107/S1600536802002477
_journal_volume 58
_journal_year 2002
_chemical_formula_iupac 'C12 H21 N O4'
_chemical_formula_moiety 'C12 H21 N O4'
_chemical_formula_sum 'C12 H21 N O4'
_chemical_formula_weight 243.30
_chemical_name_systematic
;
tert-Butyl 4-acetyl-2,2-dimethyl-1,3-oxazolidine-3-carboxylate
;
_space_group_IT_number 14
_symmetry_cell_setting monoclinic
_symmetry_space_group_name_Hall '-P 2ybc'
_symmetry_space_group_name_H-M 'P 1 21/c 1'
_atom_sites_solution_hydrogens geom
_atom_sites_solution_primary direct
_atom_sites_solution_secondary difmap
_cell_angle_alpha 90.00
_cell_angle_beta 100.163(2)
_cell_angle_gamma 90.00
_cell_formula_units_Z 4
_cell_length_a 13.6452(5)
_cell_length_b 10.1594(5)
_cell_length_c 10.0848(4)
_cell_measurement_reflns_used 18700
_cell_measurement_temperature 123(2)
_cell_measurement_theta_max 28.3
_cell_measurement_theta_min 1
_cell_volume 1376.09(10)
_computing_cell_refinement 'HKL SCALEPACK (Otwinowski & Minor, 1997)'
_computing_data_collection 'COLLECT (Nonius, 1997-2000)'
_computing_data_reduction 'HKL DENZO (Otwinowski & Minor, 1997) and SCALEPACK'
_computing_molecular_graphics 'SHELXTL-Plus (Sheldrick, 1991)'
_computing_publication_material SHELXL97
_computing_structure_refinement 'SHELXL97 (Sheldrick, 1997)'
_computing_structure_solution 'SHELXS97 (Sheldrick, 1990)'
_diffrn_ambient_temperature 123(2)
_diffrn_measured_fraction_theta_full 0.990
_diffrn_measured_fraction_theta_max 0.990
_diffrn_measurement_device_type 'Nonius KappaCCD'
_diffrn_measurement_method 'rotation in \f and \w (2\%)'
_diffrn_radiation_monochromator graphite
_diffrn_radiation_source 'fine-focus sealed tube'
_diffrn_radiation_type MoK\a
_diffrn_radiation_wavelength 0.71073
_diffrn_reflns_av_R_equivalents 0.0324
_diffrn_reflns_av_sigmaI/netI 0.0252
_diffrn_reflns_limit_h_max 18
_diffrn_reflns_limit_h_min -18
_diffrn_reflns_limit_k_max 13
_diffrn_reflns_limit_k_min -13
_diffrn_reflns_limit_l_max 13
_diffrn_reflns_limit_l_min -13
_diffrn_reflns_number 18786
_diffrn_reflns_theta_full 28.30
_diffrn_reflns_theta_max 28.30
_diffrn_reflns_theta_min 3.03
_diffrn_standards_decay_% none
_exptl_absorpt_coefficient_mu 0.087
_exptl_absorpt_correction_type none
_exptl_crystal_colour colourless
_exptl_crystal_density_diffrn 1.174
_exptl_crystal_density_meas ?
_exptl_crystal_density_method 'not measured'
_exptl_crystal_description prisms
_exptl_crystal_F_000 528
_exptl_crystal_size_max 0.45
_exptl_crystal_size_mid 0.30
_exptl_crystal_size_min 0.15
_refine_diff_density_max 0.319
_refine_diff_density_min -0.264
_refine_ls_extinction_method none
_refine_ls_goodness_of_fit_ref 1.066
_refine_ls_hydrogen_treatment constr
_refine_ls_matrix_type full
_refine_ls_number_parameters 155
_refine_ls_number_reflns 3392
_refine_ls_number_restraints 0
_refine_ls_restrained_S_all 1.066
_refine_ls_R_factor_all 0.0455
_refine_ls_R_factor_gt 0.0382
_refine_ls_shift/su_max <0.001
_refine_ls_shift/su_mean 0.000
_refine_ls_structure_factor_coef Fsqd
_refine_ls_weighting_details 'calc w = 1/[\s^2^(Fo^2^)+(0.0517P)^2^+0.2788P] where P = (Fo^2^+2Fc^2^)/3'
_refine_ls_weighting_scheme calc
_refine_ls_wR_factor_gt 0.1008
_refine_ls_wR_factor_ref 0.1044
_reflns_number_gt 2879
_reflns_number_total 3392
_reflns_threshold_expression I>2\s(I)
_cod_data_source_file cv6085.cif
_cod_data_source_block I
_cod_depositor_comments
;
The following automatic conversions were performed:

'_exptl_crystal_density_meas' value 'none' was changed to '?' - the
value is perceived as not measured.

Automatic conversion script
Id: cif_fix_values 3008 2015-01-20 13:52:24Z robertas 
;
_cod_original_sg_symbol_H-M 'P 21/c'
_cod_database_code 2201103
_cod_database_fobs_code 2201103

loop_
_symmetry_equiv_pos_as_xyz
'x, y, z'
'-x, y+1/2, -z+1/2'
'-x, -y, -z'
'x, -y-1/2, z-1/2'

loop_
_atom_site_label
_atom_site_fract_x
_atom_site_fract_y
_atom_site_fract_z
_atom_site_U_iso_or_equiv
_atom_site_adp_type
_atom_site_calc_flag
_atom_site_refinement_flags
_atom_site_occupancy
_atom_site_disorder_assembly
_atom_site_disorder_group
_atom_site_type_symbol
O1 0.59623(6) 0.72722(9) 0.66002(8) 0.0376(2) Uani d . 1 . . O
O2 0.87852(5) 0.58418(7) 0.71822(8) 0.03025(19) Uani d . 1 . . O
O3 0.81878(5) 0.76638(7) 0.59736(7) 0.02400(17) Uani d . 1 . . O
O4 0.61279(5) 0.42996(7) 0.50018(8) 0.02846(18) Uani d . 1 . . O
C1 0.65940(7) 0.64629(10) 0.46822(10) 0.0215(2) Uani d . 1 . . C
H1 0.6897 0.7000 0.4028 0.026 Uiso calc R 1 . . H
C11 0.59243(7) 0.73206(10) 0.53929(10) 0.0245(2) Uani d . 1 . . C
C12 0.52408(9) 0.82412(11) 0.45065(12) 0.0330(3) Uani d . 1 . . C
H12A 0.4657 0.8427 0.4919 0.050 Uiso calc R 1 . . H
H12B 0.5026 0.7834 0.3622 0.050 Uiso calc R 1 . . H
H12C 0.5592 0.9065 0.4399 0.050 Uiso calc R 1 . . H
N2 0.73619(6) 0.57901(8) 0.56148(8) 0.02250(19) Uani d . 1 . . N
C21 0.81696(7) 0.63927(10) 0.63436(10) 0.0223(2) Uani d . 1 . . C
C22 0.89930(7) 0.85519(10) 0.66076(10) 0.0238(2) Uani d . 1 . . C
C23 1.00106(8) 0.80249(12) 0.64504(13) 0.0347(3) Uani d . 1 . . C
H23A 1.0033 0.7907 0.5492 0.052 Uiso calc R 1 . . H
H23B 1.0127 0.7177 0.6915 0.052 Uiso calc R 1 . . H
H23C 1.0527 0.8652 0.6843 0.052 Uiso calc R 1 . . H
C24 0.87587(9) 0.98012(11) 0.58031(12) 0.0366(3) Uani d . 1 . . C
H24A 0.8817 0.9639 0.4862 0.055 Uiso calc R 1 . . H
H24B 0.9228 1.0492 0.6177 0.055 Uiso calc R 1 . . H
H24C 0.8078 1.0083 0.5848 0.055 Uiso calc R 1 . . H
C25 0.89144(10) 0.87565(13) 0.80714(11) 0.0380(3) Uani d . 1 . . C
H25A 0.9068 0.7930 0.8566 0.057 Uiso calc R 1 . . H
H25B 0.8236 0.9034 0.8135 0.057 Uiso calc R 1 . . H
H25C 0.9388 0.9437 0.8461 0.057 Uiso calc R 1 . . H
C3 0.71045(7) 0.43952(10) 0.58056(11) 0.0259(2) Uani d . 1 . . C
C31 0.69978(9) 0.40783(12) 0.72429(12) 0.0346(3) Uani d . 1 . . C
H31A 0.7651 0.4135 0.7829 0.052 Uiso calc R 1 . . H
H31B 0.6732 0.3185 0.7282 0.052 Uiso calc R 1 . . H
H31C 0.6541 0.4709 0.7547 0.052 Uiso calc R 1 . . H
C32 0.78226(9) 0.34808(11) 0.52649(13) 0.0364(3) Uani d . 1 . . C
H32A 0.8485 0.3558 0.5822 0.055 Uiso calc R 1 . . H
H32B 0.7857 0.3724 0.4334 0.055 Uiso calc R 1 . . H
H32C 0.7588 0.2571 0.5290 0.055 Uiso calc R 1 . . H
C5 0.60364(7) 0.52779(10) 0.39727(10) 0.0254(2) Uani d . 1 . . C
H5A 0.5329 0.5495 0.3637 0.031 Uiso calc R 1 . . H
H5B 0.6346 0.4980 0.3208 0.031 Uiso calc R 1 . . H

loop_
_atom_site_aniso_label
_atom_site_aniso_U_11
_atom_site_aniso_U_22
_atom_site_aniso_U_33
_atom_site_aniso_U_12
_atom_site_aniso_U_13
_atom_site_aniso_U_23
O1 0.0370(4) 0.0510(5) 0.0254(4) 0.0041(4) 0.0070(3) -0.0054(4)
O2 0.0261(4) 0.0262(4) 0.0344(4) -0.0026(3) -0.0059(3) 0.0069(3)
O3 0.0227(3) 0.0203(3) 0.0271(4) -0.0042(3) -0.0011(3) 0.0033(3)
O4 0.0247(4) 0.0249(4) 0.0326(4) -0.0055(3) -0.0038(3) 0.0031(3)
C1 0.0203(4) 0.0226(5) 0.0207(4) 0.0003(3) 0.0014(4) 0.0011(4)
C11 0.0233(5) 0.0236(5) 0.0266(5) -0.0034(4) 0.0043(4) -0.0029(4)
C12 0.0342(6) 0.0254(5) 0.0407(6) 0.0064(4) 0.0099(5) 0.0018(5)
N2 0.0207(4) 0.0194(4) 0.0256(4) -0.0014(3) -0.0008(3) 0.0028(3)
C21 0.0213(4) 0.0213(5) 0.0240(5) -0.0017(4) 0.0033(4) 0.0016(4)
C22 0.0251(5) 0.0223(5) 0.0234(5) -0.0069(4) 0.0024(4) 0.0001(4)
C23 0.0256(5) 0.0347(6) 0.0438(7) -0.0078(4) 0.0063(5) -0.0046(5)
C24 0.0429(6) 0.0240(5) 0.0400(6) -0.0079(5) -0.0003(5) 0.0056(5)
C25 0.0490(7) 0.0393(7) 0.0271(5) -0.0123(5) 0.0106(5) -0.0047(5)
C3 0.0234(5) 0.0205(5) 0.0312(5) -0.0041(4) -0.0025(4) 0.0020(4)
C31 0.0340(6) 0.0331(6) 0.0343(6) -0.0093(5) -0.0008(5) 0.0099(5)
C32 0.0349(6) 0.0250(5) 0.0462(7) 0.0041(4) -0.0018(5) -0.0029(5)
C5 0.0250(5) 0.0247(5) 0.0250(5) -0.0004(4) -0.0003(4) -0.0015(4)

loop_
_atom_type_symbol
_atom_type_description
_atom_type_scat_dispersion_real
_atom_type_scat_dispersion_imag
_atom_type_scat_source
C C 0.0033 0.0016 'International Tables Vol C Tables 4.2.6.8 and 6.1.1.4'
H H 0.0000 0.0000 'International Tables Vol C Tables 4.2.6.8 and 6.1.1.4'
N N 0.0061 0.0033 'International Tables Vol C Tables 4.2.6.8 and 6.1.1.4'
O O 0.0106 0.0060 'International Tables Vol C Tables 4.2.6.8 and 6.1.1.4'

loop_
_geom_angle_atom_site_label_1
_geom_angle_atom_site_label_2
_geom_angle_atom_site_label_3
_geom_angle
_geom_angle_publ_flag
C21 O3 C22 120.99(7) n
C5 O4 C3 108.48(7) y
N2 C1 C11 112.81(8) y
N2 C1 C5 100.08(8) y
C11 C1 C5 112.20(8) y
N2 C1 H1 110.5 n
C11 C1 H1 110.5 n
C5 C1 H1 110.5 n
O1 C11 C12 122.46(10) y
O1 C11 C1 121.68(9) y
C12 C11 C1 115.85(9) y
C11 C12 H12A 109.5 n
C11 C12 H12B 109.5 n
H12A C12 H12B 109.5 n
C11 C12 H12C 109.5 n
H12A C12 H12C 109.5 n
H12B C12 H12C 109.5 n
C21 N2 C1 124.28(8) n
C21 N2 C3 123.35(8) n
C1 N2 C3 112.00(7) y
O2 C21 O3 126.11(9) n
O2 C21 N2 124.27(9) n
O3 C21 N2 109.60(8) n
O3 C22 C24 102.12(8) n
O3 C22 C25 109.31(8) n
C24 C22 C25 111.35(10) n
O3 C22 C23 111.25(8) n
C24 C22 C23 110.50(9) n
C25 C22 C23 111.90(9) n
C22 C23 H23A 109.5 n
C22 C23 H23B 109.5 n
H23A C23 H23B 109.5 n
C22 C23 H23C 109.5 n
H23A C23 H23C 109.5 n
H23B C23 H23C 109.5 n
C22 C24 H24A 109.5 n
C22 C24 H24B 109.5 n?
H24A C24 H24B 109.5 n
C22 C24 H24C 109.5 n?
H24A C24 H24C 109.5 n
H24B C24 H24C 109.5 n?
C22 C25 H25A 109.5 n
C22 C25 H25B 109.5 n
H25A C25 H25B 109.5 n
C22 C25 H25C 109.5 n
H25A C25 H25C 109.5 n
H25B C25 H25C 109.5 n
O4 C3 N2 102.08(7) y
O4 C3 C31 106.81(8) n
N2 C3 C31 113.10(9) n
O4 C3 C32 110.43(9) n
N2 C3 C32 110.83(9) n
C31 C3 C32 112.95(9) n
C3 C31 H31A 109.5 n
C3 C31 H31B 109.5 n
H31A C31 H31B 109.5 n
C3 C31 H31C 109.5 n
H31A C31 H31C 109.5 n
H31B C31 H31C 109.5 n
C3 C32 H32A 109.5 n
C3 C32 H32B 109.5 n
H32A C32 H32B 109.5 n
C3 C32 H32C 109.5 n
H32A C32 H32C 109.5 n
H32B C32 H32C 109.5 n
O4 C5 C1 103.61(8) y
O4 C5 H5A 111.0 n
C1 C5 H5A 111.0 n
O4 C5 H5B 111.0 n
C1 C5 H5B 111.0 n
H5A C5 H5B 109.0 n

loop_
_geom_bond_atom_site_label_1
_geom_bond_atom_site_label_2
_geom_bond_site_symmetry_2
_geom_bond_distance
_geom_bond_publ_flag
O1 C11 . 1.2104(13) y
O2 C21 . 1.2179(12) n
O3 C21 . 1.3456(12) n
O3 C22 . 1.4773(11) n
O4 C5 . 1.4264(13) y
O4 C3 . 1.4357(12) y
C1 N2 . 1.4498(12) y
C1 C11 . 1.5295(14) y
C1 C5 . 1.5323(13) y
C1 H1 . 1.0000 n
C11 C12 . 1.4999(15) y
C12 H12A . 0.9800 n
C12 H12B . 0.9800 n
C12 H12C . 0.9800 n
N2 C21 . 1.3578(12) y
N2 C3 . 1.4807(13) y
C22 C24 . 1.5099(15) n
C22 C25 . 1.5132(15) n
C22 C23 . 1.5223(15) n
C23 H23A . 0.9800 n
C23 H23B . 0.9800 n
C23 H23C . 0.9800 n
C24 H24A . 0.9800 n
C24 H24B . 0.9800 n
C24 H24C . 0.9800 n
C25 H25A . 0.9800 n
C25 H25B . 0.9800 n
C25 H25C . 0.9800 n
C3 C31 . 1.5167(16) y
C3 C32 . 1.5196(16) y
C31 H31A . 0.9800 n
C31 H31B . 0.9800 n
C31 H31C . 0.9800 n
C32 H32A . 0.9800 n
C32 H32B . 0.9800 n
C32 H32C . 0.9800 n
C5 H5A . 0.9900 n
C5 H5B . 0.9900 n

loop_
_geom_hbond_atom_site_label_D
_geom_hbond_atom_site_label_H
_geom_hbond_atom_site_label_A
_geom_hbond_site_symmetry_A
_geom_hbond_distance_DH
_geom_hbond_distance_HA
_geom_hbond_distance_DA
_geom_hbond_angle_DHA
C23 H23C O2 2_756 0.98 2.54 3.4630(14) 156.1
C24 H24A O2 4_575 0.98 2.74 3.7160(15) 174.5
C1 H1 O1 4_575 1.00 2.66 3.3330(12) 124.9
C12 H12B O1 4_575 0.98 2.59 3.2939(15) 128.6

loop_
_geom_torsion_atom_site_label_1
_geom_torsion_atom_site_label_2
_geom_torsion_atom_site_label_3
_geom_torsion_atom_site_label_4
_geom_torsion
_geom_torsion_publ_flag
N2 C1 C11 O1 -9.76(14) y
C5 C1 C11 O1 102.38(11) n
N2 C1 C11 C12 168.83(9) n
C5 C1 C11 C12 -79.04(11) n
C11 C1 N2 C21 -72.11(12) n
C5 C1 N2 C21 168.47(9) n
C11 C1 N2 C3 101.07(10) n
C5 C1 N2 C3 -18.35(10) y
C22 O3 C21 O2 -1.14(15) n
C22 O3 C21 N2 -179.84(8) n
C1 N2 C21 O2 175.70(10) n
C3 N2 C21 O2 3.27(16) n
C1 N2 C21 O3 -5.57(13) n
C3 N2 C21 O3 -177.99(9) n
C21 O3 C22 C24 175.04(9) n
C21 O3 C22 C25 -66.93(12) n
C21 O3 C22 C23 57.14(12) n
C5 O4 C3 N2 25.74(10) y
C5 O4 C3 C31 144.67(9) n
C5 O4 C3 C32 -92.16(10) n
C21 N2 C3 O4 170.20(9) n
C1 N2 C3 O4 -3.05(11) y
C21 N2 C3 C31 55.82(13) n
C1 N2 C3 C31 -117.43(9) n
C21 N2 C3 C32 -72.19(12) n
C1 N2 C3 C32 114.56(9) n
C3 O4 C5 C1 -38.01(10) y
N2 C1 C5 O4 33.05(9) y
C11 C1 C5 O4 -86.81(9) n

loop_
_cod_related_entry_id
_cod_related_entry_database
_cod_related_entry_code
1 ChemSpider 10216511
